data_4311765
loop_
_publ_author_name
'E Yang'
'Jian Zhang'
'Zhao-Ji Li'
'Song Gao'
'Yao Kang'
'Yu-Biao Chen'
'Yi-Hang Wen'
'Yuan-Gen Yao'

_publ_contact_author_address
; 
  The State Key Laboratory of Structural Chemistry,
  Fujian Institute of Research on the Structure of Matter,
  the Chinese Academy of Sciences, 
  Fuzhou, Fujian 350002, 
  P. R. China
;
_publ_contact_author_email yyg@ms.fjirsm.ac.cn
_publ_contact_author_fax 86-591-3714946
_publ_contact_author_name 'Yuan-Gen Yao'
_publ_contact_author_phone 86-591-3711523
_publ_section_title
;
 Interweaving 3D Network with Double Helical Tubes Filled by 1D
 Coordination Polymer Chains
;
_journal_name_full 'Inorganic Chemistry'
_journal_page_first 6525
_journal_page_last 6527
_journal_paper_doi 10.1021/ic049363g
_journal_volume 43
_journal_year 2004
_chemical_formula_sum 'C32 H28 Cu3 N4 O18'
_chemical_formula_weight 947.20
_chemical_name_systematic
; 
 ? 
;
_space_group_IT_number 13
_symmetry_cell_setting monoclinic
_symmetry_space_group_name_Hall '-P 2yc'
_symmetry_space_group_name_H-M 'P 1 2/c 1'
_atom_sites_solution_hydrogens geom
_atom_sites_solution_primary direct
_atom_sites_solution_secondary difmap
_audit_creation_method SHELXL-97
_cell_angle_alpha 90.00
_cell_angle_beta 107.0350(10)
_cell_angle_gamma 90.00
_cell_formula_units_Z 2
_cell_length_a 10.1763(4)
_cell_length_b 11.1598(4)
_cell_length_c 14.8557(5)
_cell_measurement_reflns_used 3086
_cell_measurement_temperature 293(2)
_cell_measurement_theta_max 25.03
_cell_measurement_theta_min 1.82
_cell_volume 1613.07(10)
_computing_cell_refinement 'Siemens SMART & SAINT'
_computing_data_collection 'Siemens SMART'
_computing_data_reduction 'Siemens XPREP'
_computing_molecular_graphics 'Bruker SHELXTL'
_computing_publication_material 'Bruker SHELXTL'
_computing_structure_refinement 'Siemens SHELXTL'
_computing_structure_solution 'Siemens SHELXTL'
_diffrn_ambient_temperature 293(2)
_diffrn_measured_fraction_theta_full 0.987
_diffrn_measured_fraction_theta_max 0.987
_diffrn_measurement_device_type 'CCD area detector'
_diffrn_measurement_method 'phi and omega scans'
_diffrn_radiation_monochromator graphite
_diffrn_radiation_source 'fine-focus sealed tube'
_diffrn_radiation_type MoK\a
_diffrn_radiation_wavelength 0.71073
_diffrn_reflns_av_R_equivalents 0.0247
_diffrn_reflns_av_sigmaI/netI 0.0340
_diffrn_reflns_limit_h_max 11
_diffrn_reflns_limit_h_min -12
_diffrn_reflns_limit_k_max 13
_diffrn_reflns_limit_k_min -7
_diffrn_reflns_limit_l_max 17
_diffrn_reflns_limit_l_min -11
_diffrn_reflns_number 4866
_diffrn_reflns_theta_full 25.03
_diffrn_reflns_theta_max 25.03
_diffrn_reflns_theta_min 1.82
_diffrn_standards_decay_% 0
_diffrn_standards_interval_count 0
_diffrn_standards_interval_time .
_diffrn_standards_number 0
_exptl_absorpt_coefficient_mu 2.057
_exptl_absorpt_correction_T_max 1.0000
_exptl_absorpt_correction_T_min .7297
_exptl_absorpt_correction_type empirical
_exptl_absorpt_process_details 'SADABS (Sheldrick, 1996)'
_exptl_crystal_colour blue
_exptl_crystal_density_diffrn 1.950
_exptl_crystal_density_method 'not measured'
_exptl_crystal_description prism
_exptl_crystal_F_000 958
_exptl_crystal_size_max 0.52
_exptl_crystal_size_mid 0.32
_exptl_crystal_size_min 0.26
_refine_diff_density_max 0.637
_refine_diff_density_min -0.675
_refine_diff_density_rms 0.105
_refine_ls_extinction_method none
_refine_ls_goodness_of_fit_ref 1.068
_refine_ls_hydrogen_treatment mixed
_refine_ls_matrix_type full
_refine_ls_number_parameters 284
_refine_ls_number_reflns 2817
_refine_ls_number_restraints 0
_refine_ls_restrained_S_all 1.068
_refine_ls_R_factor_gt 0.0417
_refine_ls_shift/su_max 0.000
_refine_ls_shift/su_mean 0.000
_refine_ls_structure_factor_coef Fsqd
_refine_ls_weighting_details 'calc w=1/[\s^2^(Fo^2^)+(0.0616P)^2^+4.7073P] where P=(Fo^2^+2Fc^2^)/3'
_refine_ls_weighting_scheme calc
_refine_ls_wR_factor_gt 0.1071
_refine_ls_wR_factor_ref 0.1172
_reflns_number_gt 2435
_reflns_number_total 2817
_reflns_threshold_expression >2sigma(I)
_cod_data_source_file ic049363gsi20040516_104854.cif
_cod_data_source_block a
_cod_depositor_comments
;
The following automatic conversions were performed:
'_symmetry_cell_setting' value 'Monoclinic' changed to 'monoclinic'
according to '/home/saulius/struct/CIF-dictionaries/cif_core.dic'
dictionary named 'cif_core.dic' version 2.4.1 from 2010-06-29.

Automatic conversion script
Id: cif_fix_enum 1527 2010-12-29 10:47:43Z saulius 
;
_cod_database_code 4311765
_refine_ls_r_factor_ref 0.0527

loop_
_symmetry_equiv_pos_as_xyz
'x, y, z'
'-x, y, -z+1/2'
'-x, -y, -z'
'x, -y, z-1/2'

loop_
_atom_site_label
_atom_site_type_symbol
_atom_site_fract_x
_atom_site_fract_y
_atom_site_fract_z
_atom_site_U_iso_or_equiv
_atom_site_adp_type
_atom_site_occupancy
_atom_site_symmetry_multiplicity
_atom_site_calc_flag
_atom_site_refinement_flags
_atom_site_disorder_assembly
_atom_site_disorder_group
Cu1 Cu 0.03066(5) 0.25026(4) 0.00000(3) 0.01626(18) Uani 1 1 d . . .
Cu2 Cu 0.5000 -1.08382(6) 0.2500 0.0170(2) Uani 1 2 d S . .
O1 O -0.1491(3) 0.1722(3) -0.00860(19) 0.0219(7) Uani 1 1 d . . .
O2 O -0.2930(3) 0.0676(3) 0.0463(2) 0.0275(7) Uani 1 1 d . . .
O3 O -0.0125(3) 0.3655(3) 0.0844(2) 0.0232(7) Uani 1 1 d . . .
O4 O -0.1329(4) 0.4235(3) 0.1787(2) 0.0313(8) Uani 1 1 d . . .
O5 O -0.0599(3) -0.1156(3) 0.0756(2) 0.0235(7) Uani 1 1 d . . .
O6 O -0.1443(3) -0.1816(3) 0.1905(2) 0.0258(7) Uani 1 1 d . . .
O7 O -0.0589(4) 0.3638(4) -0.1390(3) 0.0341(9) Uani 1 1 d . . .
H7B H -0.028(8) 0.429(7) -0.150(5) 0.07(3) Uiso 1 1 d . . .
H7A H -0.066(6) 0.331(5) -0.184(4) 0.028(17) Uiso 1 1 d . . .
O8 O 0.5253(4) -1.0814(3) 0.1090(2) 0.0267(7) Uani 1 1 d . . .
H8B H 0.584(6) -1.028(5) 0.100(4) 0.039(16) Uiso 1 1 d . . .
H8B H 0.461(6) -1.078(5) 0.068(4) 0.032(16) Uiso 1 1 d . . .
O9 O 0.2804(3) -1.0833(3) 0.1898(3) 0.0248(7) Uani 1 1 d . . .
H9B H 0.243(7) -1.105(6) 0.139(5) 0.06(2) Uiso 1 1 d . . .
H9A H 0.234(6) -1.112(5) 0.222(4) 0.028(15) Uiso 1 1 d . . .
N1 N 0.2134(3) 0.3291(3) 0.0181(2) 0.0196(8) Uani 1 1 d . . .
N2 N 0.5000 -0.9021(4) 0.2500 0.0187(11) Uani 1 2 d S . .
N3 N 0.5000 -0.2642(4) 0.2500 0.0188(11) Uani 1 2 d S . .
C1 C 0.2188(5) 0.4488(4) 0.0291(3) 0.0243(10) Uani 1 1 d . . .
H1A H 0.1447 0.4872 0.0412 0.029 Uiso 1 1 calc R . .
C2 C 0.3279(4) 0.5168(4) 0.0233(3) 0.0228(9) Uani 1 1 d . . .
H2A H 0.3257 0.5995 0.0309 0.027 Uiso 1 1 calc R . .
C3 C 0.4416(4) 0.4642(4) 0.0063(3) 0.0211(9) Uani 1 1 d . . .
C4 C 0.4391(5) 0.3392(4) 0.0000(3) 0.0268(10) Uani 1 1 d . . .
H4A H 0.5147 0.2984 -0.0078 0.032 Uiso 1 1 calc R . .
C5 C 0.3253(5) 0.2758(4) 0.0052(3) 0.0234(10) Uani 1 1 d . . .
H5A H 0.3259 0.1928 -0.0004 0.028 Uiso 1 1 calc R . .
C11 C -0.0668(4) 0.3481(4) 0.1512(3) 0.0167(9) Uani 1 1 d . . .
C12 C -0.0369(4) 0.2280(4) 0.2015(3) 0.0154(8) Uani 1 1 d . . .
C13 C -0.1807(4) 0.1190(3) 0.0564(3) 0.0152(8) Uani 1 1 d . . .
C14 C -0.0799(4) 0.1199(4) 0.1554(3) 0.0141(8) Uani 1 1 d . . .
C15 C -0.0422(4) 0.0119(4) 0.2033(3) 0.0159(8) Uani 1 1 d . . .
C16 C -0.0876(4) -0.1057(3) 0.1530(3) 0.0155(8) Uani 1 1 d . . .
C21 C 0.3878(4) -0.8389(4) 0.2517(3) 0.0241(10) Uani 1 1 d . . .
H21A H 0.3091 -0.8805 0.2528 0.029 Uiso 1 1 calc R . .
C22 C 0.3847(4) -0.7156(4) 0.2519(3) 0.0246(10) Uani 1 1 d . . .
H22A H 0.3050 -0.6759 0.2533 0.029 Uiso 1 1 calc R . .
C23 C 0.5000 -0.6500(5) 0.2500 0.0166(12) Uani 1 2 d S . .
C24 C 0.5000 -0.5165(5) 0.2500 0.0205(13) Uani 1 2 d S . .
C25 C 0.6033(4) -0.4505(4) 0.2276(3) 0.0193(9) Uani 1 1 d . . .
H25A H 0.6748 -0.4899 0.2129 0.023 Uiso 1 1 calc R . .
C26 C 0.5986(4) -0.3273(4) 0.2274(3) 0.0194(9) Uani 1 1 d . . .
H26A H 0.6671 -0.2855 0.2107 0.023 Uiso 1 1 calc R . .

loop_
_atom_site_aniso_label
_atom_site_aniso_U_11
_atom_site_aniso_U_22
_atom_site_aniso_U_33
_atom_site_aniso_U_23
_atom_site_aniso_U_13
_atom_site_aniso_U_12
Cu1 0.0146(3) 0.0189(3) 0.0148(3) -0.00226(19) 0.0037(2) -0.00277(19)
Cu2 0.0167(4) 0.0147(4) 0.0185(4) 0.000 0.0035(3) 0.000
O1 0.0183(15) 0.0318(17) 0.0134(14) 0.0030(13) 0.0014(11) -0.0056(13)
O2 0.0139(15) 0.0404(19) 0.0244(16) 0.0037(14) -0.0004(12) -0.0117(14)
O3 0.0306(17) 0.0198(15) 0.0229(16) 0.0045(13) 0.0136(13) 0.0010(13)
O4 0.042(2) 0.0261(17) 0.0329(18) 0.0051(14) 0.0215(16) 0.0160(15)
O5 0.0303(17) 0.0233(16) 0.0176(15) -0.0055(12) 0.0082(13) -0.0036(13)
O6 0.0321(17) 0.0206(16) 0.0277(17) -0.0049(13) 0.0136(14) -0.0090(14)
O7 0.040(2) 0.031(2) 0.029(2) -0.0005(18) 0.0067(17) 0.0003(17)
O8 0.0219(17) 0.0321(19) 0.0229(18) 0.0019(14) 0.0016(15) -0.0064(16)
O9 0.0207(16) 0.0291(18) 0.0216(17) -0.0017(15) 0.0015(14) -0.0075(14)
N1 0.0148(17) 0.0240(19) 0.0185(18) -0.0017(15) 0.0022(14) -0.0002(15)
N2 0.024(3) 0.012(2) 0.020(3) 0.000 0.006(2) 0.000
N3 0.018(3) 0.017(3) 0.020(3) 0.000 0.004(2) 0.000
C1 0.019(2) 0.025(2) 0.028(2) -0.0018(19) 0.0055(18) 0.0030(19)
C2 0.017(2) 0.018(2) 0.031(2) 0.0009(18) 0.0036(18) -0.0027(18)
C3 0.015(2) 0.027(2) 0.018(2) -0.0026(18) 0.0007(17) -0.0031(18)
C4 0.021(2) 0.027(2) 0.033(3) -0.007(2) 0.0098(19) -0.0004(19)
C5 0.027(2) 0.016(2) 0.027(2) -0.0044(18) 0.0085(19) -0.0015(18)
C11 0.0125(19) 0.019(2) 0.017(2) 0.0011(16) 0.0025(16) -0.0015(17)
C12 0.0089(18) 0.023(2) 0.014(2) 0.0020(17) 0.0038(15) 0.0011(16)
C13 0.016(2) 0.0145(19) 0.0139(19) 0.0025(16) 0.0024(16) 0.0049(16)
C14 0.0089(18) 0.020(2) 0.0121(19) 0.0013(16) 0.0016(15) -0.0006(16)
C15 0.0101(18) 0.022(2) 0.015(2) -0.0010(16) 0.0032(15) 0.0009(16)
C16 0.0146(19) 0.014(2) 0.016(2) -0.0018(16) 0.0009(15) 0.0022(16)
C21 0.017(2) 0.021(2) 0.037(3) -0.0014(19) 0.0124(19) -0.0017(18)
C22 0.017(2) 0.024(2) 0.034(3) -0.001(2) 0.0093(19) 0.0020(18)
C23 0.012(3) 0.022(3) 0.014(3) 0.000 0.001(2) 0.000
C24 0.019(3) 0.022(3) 0.019(3) 0.000 0.003(2) 0.000
C25 0.017(2) 0.021(2) 0.021(2) -0.0012(17) 0.0077(17) 0.0017(17)
C26 0.019(2) 0.019(2) 0.023(2) -0.0007(17) 0.0096(17) 0.0001(18)

loop_
_atom_type_symbol
_atom_type_description
_atom_type_scat_dispersion_real
_atom_type_scat_dispersion_imag
_atom_type_scat_source
C C 0.0033 0.0016 'International Tables Vol C Tables 4.2.6.8 and 6.1.1.4'
H H 0.0000 0.0000 'International Tables Vol C Tables 4.2.6.8 and 6.1.1.4'
N N 0.0061 0.0033 'International Tables Vol C Tables 4.2.6.8 and 6.1.1.4'
O O 0.0106 0.0060 'International Tables Vol C Tables 4.2.6.8 and 6.1.1.4'
Cu Cu 0.3201 1.2651 'International Tables Vol C Tables 4.2.6.8 and 6.1.1.4'

loop_
_geom_angle_atom_site_label_1
_geom_angle_atom_site_label_2
_geom_angle_atom_site_label_3
_geom_angle
_geom_angle_site_symmetry_1
_geom_angle_site_symmetry_3
_geom_angle_publ_flag
O3 Cu1 O5 170.89(13) . 3 ?
O3 Cu1 O1 87.36(13) . . ?
O5 Cu1 O1 85.31(13) 3 . ?
O3 Cu1 N1 89.95(14) . . ?
O5 Cu1 N1 97.10(14) 3 . ?
O1 Cu1 N1 176.13(13) . . ?
O3 Cu1 O7 96.16(14) . . ?
O5 Cu1 O7 89.72(14) 3 . ?
O1 Cu1 O7 93.81(13) . . ?
N1 Cu1 O7 89.25(14) . . ?
N3 Cu2 N2 180.000(1) 1_545 . ?
N3 Cu2 O9 90.15(9) 1_545 2_655 ?
N2 Cu2 O9 89.85(9) . 2_655 ?
N3 Cu2 O9 90.15(9) 1_545 . ?
N2 Cu2 O9 89.85(9) . . ?
O9 Cu2 O9 179.70(18) 2_655 . ?
N3 Cu2 O8 90.72(9) 1_545 2_655 ?
N2 Cu2 O8 89.28(9) . 2_655 ?
O9 Cu2 O8 90.07(14) 2_655 2_655 ?
O9 Cu2 O8 89.92(14) . 2_655 ?
N3 Cu2 O8 90.72(9) 1_545 . ?
N2 Cu2 O8 89.28(9) . . ?
O9 Cu2 O8 89.92(14) 2_655 . ?
O9 Cu2 O8 90.07(14) . . ?
O8 Cu2 O8 178.57(19) 2_655 . ?
C13 O1 Cu1 126.5(3) . . ?
C11 O3 Cu1 129.2(3) . . ?
C16 O5 Cu1 134.6(3) . 3 ?
C1 N1 C5 116.7(4) . . ?
C1 N1 Cu1 117.2(3) . . ?
C5 N1 Cu1 125.3(3) . . ?
C21 N2 C21 116.9(5) 2_655 . ?
C21 N2 Cu2 121.5(3) 2_655 . ?
C21 N2 Cu2 121.5(3) . . ?
C26 N3 C26 116.9(5) 2_655 . ?
C26 N3 Cu2 121.6(3) 2_655 1_565 ?
C26 N3 Cu2 121.6(3) . 1_565 ?
N1 C1 C2 123.3(4) . . ?
C1 C2 C3 120.8(4) . . ?
C2 C3 C4 115.8(4) . . ?
C2 C3 C3 122.3(5) . 3_665 ?
C4 C3 C3 121.8(5) . 3_665 ?
C5 C4 C3 120.5(4) . . ?
N1 C5 C4 122.7(4) . . ?
O4 C11 O3 124.0(4) . . ?
O4 C11 C12 119.6(4) . . ?
O3 C11 C12 116.3(3) . . ?
C14 C12 C12 119.8(2) . 2 ?
C14 C12 C11 122.2(3) . . ?
C12 C12 C11 118.0(2) 2 . ?
O2 C13 O1 124.0(4) . . ?
O2 C13 C14 116.8(3) . . ?
O1 C13 C14 119.2(3) . . ?
C12 C14 C15 119.8(3) . . ?
C12 C14 C13 120.4(3) . . ?
C15 C14 C13 119.5(3) . . ?
C14 C15 C15 120.2(2) . 2 ?
C14 C15 C16 119.8(3) . . ?
C15 C15 C16 119.9(2) 2 . ?
O6 C16 O5 127.1(4) . . ?
O6 C16 C15 118.8(4) . . ?
O5 C16 C15 114.1(3) . . ?
N2 C21 C22 122.9(4) . . ?
C21 C22 C23 120.5(4) . . ?
C22 C23 C22 116.4(6) . 2_655 ?
C22 C23 C24 121.8(3) . . ?
C22 C23 C24 121.8(3) 2_655 . ?
C25 C24 C25 116.6(5) . 2_655 ?
C25 C24 C23 121.7(3) . . ?
C25 C24 C23 121.7(3) 2_655 . ?
C26 C25 C24 119.9(4) . . ?
N3 C26 C25 123.4(4) . . ?

loop_
_geom_bond_atom_site_label_1
_geom_bond_atom_site_label_2
_geom_bond_distance
_geom_bond_site_symmetry_2
_geom_bond_publ_flag
Cu1 O3 1.934(3) . ?
Cu1 O5 1.950(3) 3 ?
Cu1 O1 1.996(3) . ?
Cu1 N1 2.003(3) . ?
Cu1 O7 2.366(4) . ?
Cu2 N3 2.013(5) 1_545 ?
Cu2 N2 2.028(5) . ?
Cu2 O9 2.150(3) 2_655 ?
Cu2 O9 2.150(3) . ?
Cu2 O8 2.183(3) 2_655 ?
Cu2 O8 2.183(3) . ?
O1 C13 1.252(5) . ?
O2 C13 1.248(5) . ?
O3 C11 1.285(5) . ?
O4 C11 1.220(5) . ?
O5 C16 1.267(5) . ?
O5 Cu1 1.950(3) 3 ?
O6 C16 1.245(5) . ?
N1 C1 1.345(6) . ?
N1 C5 1.348(6) . ?
N2 C21 1.349(5) 2_655 ?
N2 C21 1.349(5) . ?
N3 C26 1.347(5) 2_655 ?
N3 C26 1.347(5) . ?
N3 Cu2 2.013(5) 1_565 ?
C1 C2 1.368(6) . ?
C2 C3 1.385(6) . ?
C3 C4 1.398(7) . ?
C3 C3 1.489(8) 3_665 ?
C4 C5 1.377(6) . ?
C11 C12 1.521(6) . ?
C12 C14 1.393(6) . ?
C12 C12 1.416(8) 2 ?
C13 C14 1.527(5) . ?
C14 C15 1.396(6) . ?
C15 C15 1.401(8) 2 ?
C15 C16 1.514(5) . ?
C21 C22 1.377(6) . ?
C22 C23 1.390(5) . ?
C23 C22 1.390(5) 2_655 ?
C23 C24 1.489(8) . ?
C24 C25 1.401(5) . ?
C24 C25 1.401(5) 2_655 ?
C25 C26 1.375(6) . ?
